data_1561185
loop_
_publ_author_name
'Wang, Shitao'
'Yan, Chaoxian'
'Zhao, Wenlong'
'Liu, Xiaolan'
'Yuan, Cheng-Shan'
'Zhang, Hao-Li'
'Shao, Xiangfeng'

_publ_section_title
;
 A tellura-Baeyer--Villiger oxidation: one-step transformation of
 tellurophene into chiral tellurinate lactone
;
_journal_issue 16
_journal_name_full 'Chemical Science'
_journal_page_first 5811
_journal_page_last 5817
_journal_paper_doi 10.1039/D1SC00397F
_journal_volume 12
_journal_year 2021
_chemical_formula_moiety 'C42 H54 Cl2 O7 S2 Te'
_chemical_formula_sum 'C42 H54 Cl2 O7 S2 Te'
_chemical_formula_weight 933.47
_chemical_name_common 2STe-ox-Cl
_chemical_name_systematic 2STe-ox-Cl
_space_group_crystal_system triclinic
_space_group_IT_number 2
_space_group_name_Hall '-P 1'
_space_group_name_H-M_alt 'P -1'
_atom_sites_solution_hydrogens geom
_atom_sites_solution_primary iterative
_audit_creation_date 2021-01-05
_audit_creation_method
;
Olex2 1.3
(compiled 2020.07.31 svn.rc2a77460 for OlexSys, GUI svn.r6145)
;
_audit_update_record
;
2021-02-24 deposited with the CCDC.	2021-03-22 downloaded from the CCDC.
;
_cell_angle_alpha 107.209(3)
_cell_angle_beta 103.814(3)
_cell_angle_gamma 97.239(3)
_cell_formula_units_Z 2
_cell_length_a 9.8421(4)
_cell_length_b 14.6373(6)
_cell_length_c 16.1252(6)
_cell_measurement_reflns_used 9401
_cell_measurement_temperature 150.00(10)
_cell_measurement_theta_max 74.1430
_cell_measurement_theta_min 3.1910
_cell_volume 2105.86(16)
_computing_cell_refinement 'CrysAlisPro 1.171.40.84a (Rigaku OD, 2020)'
_computing_data_collection 'CrysAlisPro 1.171.40.84a (Rigaku OD, 2020)'
_computing_data_reduction 'CrysAlisPro 1.171.40.84a (Rigaku OD, 2020)'
_computing_molecular_graphics 'Olex2 1.3 (Dolomanov et al., 2009)'
_computing_publication_material 'Olex2 1.3 (Dolomanov et al., 2009)'
_computing_structure_refinement 'olex2.refine 1.3 (Bourhis et al., 2015)'
_computing_structure_solution 'olex2.solve 1.3 (Bourhis et al., 2015)'
_diffrn_ambient_environment N~2~
_diffrn_ambient_temperature 150.00(10)
_diffrn_detector 'Hybrid Pixel Array Detector'
_diffrn_detector_area_resol_mean 10.0000
_diffrn_detector_type HyPix
_diffrn_measured_fraction_theta_full 0.986
_diffrn_measured_fraction_theta_max 0.966
_diffrn_measurement_details
;
List of Runs (angles in degrees, time in seconds):

  # Type    Start    End  Width  t~exp~   \w     \q     \k     \f   Frames
#--------------------------------------------------------------------------
  1  \w     28.00  67.00   1.00    0.10    --   42.80  37.00   0.00   39
  2  \w     82.00 119.00   1.00    0.10    --   42.80  37.00   0.00   37
  3  \w     71.00 107.00   1.00    0.10    --   42.80 134.00 -74.00   36
  4  \w     70.00 145.00   1.00    0.30    --  109.26 134.00 -74.00   75
  5  \w    126.00 168.00   1.00    0.30    --  109.26  45.00  60.00   42
  6  \w    149.00 175.00   1.00    0.30    --  109.26  15.00 -60.00   26
  7  \w     87.00 155.00   1.00    0.30    --  109.26  45.00  30.00   68
  8  \w    122.00 147.00   1.00    0.30    --  109.26 135.00 105.00   25
  9  \w     72.00  98.00   1.00    0.10    --   42.80 135.00 105.00   26
 10  \w     63.00  98.00   1.00    0.30    --  109.26  15.00 -60.00   35
 11  \w     36.00  92.00   1.00    0.30    --  109.26 -77.00 -60.00   56
 12  \w     65.00  91.00   1.00    0.30    --  109.26 -77.00   0.00   26
 13  \w     91.00 117.00   1.00    0.30    --  109.26-135.00  39.00   26
 14  \w     76.00 104.00   1.00    0.30    --  109.26-125.00 150.00   28
 15  \w     38.00  64.00   1.00    0.10    --   42.80-135.00  39.00   26
 16  \w     53.00 100.00   1.00    0.30    --  109.26 -94.00  30.00   47
 17  \w     39.00  68.00   1.00    0.30    --  109.26 -61.00  90.00   29
 18  \w     38.00  63.00   1.00    0.30    --  109.26 -61.00  60.00   25
 19  \w     36.00  68.00   1.00    0.30    --  109.26 -61.00  30.00   32
 20  \w     55.00  81.00   1.00    0.30    --  109.26 -77.00 -90.00   26
 21  \w     59.00  93.00   1.00    0.30    --  109.26 -94.00-150.00   34
 22  \w     79.00 114.00   1.00    0.30    --  109.26-134.00-141.00   35
 23  \w     49.00 101.00   1.00    0.30    --  109.26 -94.00-120.00   52
 24  \w     41.00  99.00   1.00    0.10    --   42.80-134.00-141.00   58
 25  \w    -32.00  -6.00   1.00    0.10    --   42.80 -19.00-120.00   26
 26  \w    -35.00  36.00   1.00    0.10    --   42.80 -37.00 -60.00   71
 27  \w     22.00 114.00   1.00    0.10    --   42.80  57.00 -90.00   92
 28  \w    -37.00  22.00   1.00    0.10    --   42.80 -19.00  30.00   59
 29  \w    -96.00 -69.00   1.00    0.10    --  -42.80 135.00 105.00   27
 30  \w    -65.00 -32.00   1.00    0.10    --  -42.80 135.00 105.00   33
 31  \w    -74.00 -33.00   1.00    0.30    -- -100.00  61.00 120.00   41
 32  \w    -52.00 -27.00   1.00    0.30    -- -100.00  45.00 120.00   25
 33  \w    -53.00 -24.00   1.00    0.30    -- -100.00  45.00  60.00   29
 34  \w    -54.00 -25.00   1.00    0.30    -- -100.00  45.00  30.00   29
 35  \w    -74.00 -26.00   1.00    0.30    -- -100.00  61.00 -30.00   48
 36  \w    -53.00 -25.00   1.00    0.30    -- -100.00  45.00 -90.00   28
 37  \w    -52.00 -27.00   1.00    0.30    -- -100.00  45.00-120.00   25
 38  \w    -83.00 -58.00   1.00    0.10    --  -42.80 134.00 -74.00   25
 39  \w   -118.00 -84.00   1.00    0.30    -- -100.00 134.00 -74.00   34
 40  \w   -118.00 -88.00   1.00    0.30    -- -100.00 135.00 105.00   30
 41  \w    -88.00 -26.00   1.00    0.30    -- -100.00 125.00 150.00   62
 42  \w   -174.00 -87.00   1.00    0.30    -- -100.00 -94.00 150.00   87
 43  \w   -135.00-103.00   1.00    0.30    -- -100.00 -94.00  60.00   32
 44  \w   -148.00 -81.00   1.00    0.30    -- -100.00-135.00  39.00   67
 45  \w   -113.00 -88.00   1.00    0.30    -- -100.00-125.00-120.00   25
 46  \w   -136.00-111.00   1.00    0.30    -- -100.00-134.00-141.00   25
 47  \w   -173.00-100.00   1.00    0.30    -- -100.00 -45.00 -90.00   73
 48  \w   -170.00-155.00   1.00    0.30    -- -100.00-125.00-120.00   15
;
_diffrn_measurement_device 'four-circle diffractometer'
_diffrn_measurement_device_type 'ROD, Synergy Custom system, HyPix'
_diffrn_measurement_method '\w scans'
_diffrn_orient_matrix_type 'CrysAlisPro convention (1999,Acta A55,543-557)'
_diffrn_orient_matrix_UB_11 0.0007555000
_diffrn_orient_matrix_UB_12 -0.0889538000
_diffrn_orient_matrix_UB_13 0.0324652000
_diffrn_orient_matrix_UB_21 0.0511354000
_diffrn_orient_matrix_UB_22 0.0692056000
_diffrn_orient_matrix_UB_23 0.0993793000
_diffrn_orient_matrix_UB_31 -0.1568107000
_diffrn_orient_matrix_UB_32 -0.0030001000
_diffrn_orient_matrix_UB_33 0.0005287000
_diffrn_radiation_monochromator mirror
_diffrn_radiation_probe x-ray
_diffrn_radiation_type 'Cu K\a'
_diffrn_radiation_wavelength 1.54184
_diffrn_reflns_av_R_equivalents 0.0676
_diffrn_reflns_av_unetI/netI 0.0593
_diffrn_reflns_Laue_measured_fraction_full 0.986
_diffrn_reflns_Laue_measured_fraction_max 0.966
_diffrn_reflns_limit_h_max 8
_diffrn_reflns_limit_h_min -11
_diffrn_reflns_limit_k_max 18
_diffrn_reflns_limit_k_min -17
_diffrn_reflns_limit_l_max 19
_diffrn_reflns_limit_l_min -19
_diffrn_reflns_number 21919
_diffrn_reflns_point_group_measured_fraction_full 0.986
_diffrn_reflns_point_group_measured_fraction_max 0.966
_diffrn_reflns_theta_full 67.684
_diffrn_reflns_theta_max 72.114
_diffrn_reflns_theta_min 3.234
_diffrn_source 'Rotating-anode X-ray tube'
_diffrn_source_type 'Rigaku (Cu) X-ray Source'
_exptl_absorpt_coefficient_mu 8.059
_exptl_absorpt_correction_T_max 1.00000
_exptl_absorpt_correction_T_min 0.28384
_exptl_absorpt_correction_type multi-scan
_exptl_absorpt_process_details
;
CrysAlisPro 1.171.40.84a (Rigaku Oxford Diffraction, 2020)
Empirical absorption correction using spherical harmonics,
implemented in SCALE3 ABSPACK scaling algorithm.
;
_exptl_crystal_colour 'clear dark red'
_exptl_crystal_colour_lustre clear
_exptl_crystal_colour_modifier dark
_exptl_crystal_colour_primary red
_exptl_crystal_density_diffrn 1.472
_exptl_crystal_description prism
_exptl_crystal_F_000 960
_exptl_crystal_size_max 0.04
_exptl_crystal_size_mid 0.02
_exptl_crystal_size_min 0.01
_refine_diff_density_max 5.233
_refine_diff_density_min -1.153
_refine_diff_density_rms 0.156
_refine_ls_extinction_method none
_refine_ls_goodness_of_fit_ref 1.046
_refine_ls_hydrogen_treatment constr
_refine_ls_matrix_type full
_refine_ls_number_parameters 522
_refine_ls_number_reflns 8018
_refine_ls_number_restraints 203
_refine_ls_restrained_S_all 1.034
_refine_ls_R_factor_all 0.1242
_refine_ls_R_factor_gt 0.1093
_refine_ls_shift/su_max 0.000
_refine_ls_shift/su_mean 0.000
_refine_ls_structure_factor_coef Fsqd
_refine_ls_weighting_details 'w=1/[\s^2^(Fo^2^)+(0.1427P)^2^+15.7969P] where P=(Fo^2^+2Fc^2^)/3'
_refine_ls_weighting_scheme calc
_refine_ls_wR_factor_gt 0.2875
_refine_ls_wR_factor_ref 0.3028
_reflns_Friedel_coverage 0.000
_reflns_number_gt 6530
_reflns_number_total 8018
_reflns_threshold_expression 'I > 2\s(I)'
_cod_data_source_file d1sc00397f2.cif
_cod_data_source_block 2STe-ox-Cl
_cod_depositor_comments 'Adding full bibliography for 1561180--1561185.cif.'
_cod_original_cell_volume 2105.86(15)
_cod_database_code 1561185
_shelx_shelxl_version_number 2014/7
_shelx_space_group_comment
;
The symmetry employed for this shelxl refinement is uniquely defined
by the following loop, which should always be used as a source of
symmetry information in preference to the above space-group names.
They are only intended as comments.
;
_reflns_odcompleteness_completeness 98.67
_reflns_odcompleteness_iscentric 1
_reflns_odcompleteness_theta 66.97
_olex2_refinement_description
;
1. Fixed Uiso
 At 1.2 times of:
  All C(H,H) groups, All C(H,H,H,H) groups
 At 1.5 times of:
  All C(H,H,H) groups
2. Restrained distances
 C29-C30 = C29A-C30A = C29A-C28A
 1.53 with sigma of 0.01
 C28-C30 = C28A-C30A
 2.5 with sigma of 0.01
3. Uiso/Uaniso restraints and constraints
C27 \\sim C28A \\sim C29A \\sim C30A \\sim C28 \\sim C29 \\sim C30: within 3.8A
with sigma of 0.01 and sigma for terminal atoms of 0.02 within 3.8A
Uanis(C28A) \\sim Ueq, Uanis(C30A) \\sim Ueq, Uanis(C29A) \\sim Ueq, Uanis(C30)
\\sim Ueq, Uanis(C29) \\sim Ueq, Uanis(C28) \\sim Ueq, Uanis(C42) \\sim Ueq:
with sigma of 0.01 and sigma for terminal atoms of 0.02
Uanis(C21) \\sim Ueq, Uanis(C26) \\sim Ueq: with sigma of 0.005 and sigma for
terminal atoms of 0.01
4. Rigid body (RIGU) restrains
 C28A, C29A, C30A
 with sigma for 1-2 distances of 0.004 and sigma for 1-3 distances of 0.004
 C28, C29, C30
 with sigma for 1-2 distances of 0.004 and sigma for 1-3 distances of 0.004
5. Others
 Sof(H27c)=Sof(H27d)=Sof(C28A)=Sof(H28c)=Sof(H28d)=Sof(C29A)=Sof(H29c)=
 Sof(H29d)=Sof(C30A)=Sof(H30d)=Sof(H30e)=Sof(H30f)=1-FVAR(1)
 Sof(H27a)=Sof(H27b)=Sof(C28)=Sof(H28a)=Sof(H28b)=Sof(C29)=Sof(H29a)=Sof(H29b)=
 Sof(C30)=Sof(H30a)=Sof(H30b)=Sof(H30c)=FVAR(1)
6.a Secondary CH2 refined with riding coordinates:
 C32(H32a,H32b), C36(H36a,H36b), C39(H39a,H39b), C33(H33a,H33b), C31(H31a,
 H31b), C37(H37a,H37b), C40(H40a,H40b), C19(H19a,H19b), C23(H23a,H23b),
 C41(H41a,H41b), C35(H35a,H35b), C25(H25a,H25b), C20(H20a,H20b), C21(H21a,H21b),
  C24(H24a,H24b), C27(H27a,H27b), C27(H27c,H27d), C28(H28a,H28b), C29(H29a,
 H29b), C28A(H28c,H28d), C29A(H29c,H29d)
6.b Idealised Me refined as rotating group:
 C34(H34a,H34b,H34c), C42(H42a,H42b,H42c), C38(H38a,H38b,H38c), C26(H26a,H26b,
 H26c), C22(H22a,H22b,H22c), C30(H30a,H30b,H30c), C30A(H30d,H30e,H30f)
;
_olex2_submission_special_instructions 'No special instructions were received'
_oxdiff_exptl_absorpt_empirical_details
;
Empirical correction (ABSPACK) includes:
- Absorption correction using spherical harmonics
- Frame scaling
;
_oxdiff_exptl_absorpt_empirical_full_max 6.098
_oxdiff_exptl_absorpt_empirical_full_min 0.295

loop_
_space_group_symop_operation_xyz
'x, y, z'
'-x, -y, -z'

loop_
_atom_site_label
_atom_site_type_symbol
_atom_site_fract_x
_atom_site_fract_y
_atom_site_fract_z
_atom_site_U_iso_or_equiv
_atom_site_adp_type
_atom_site_occupancy
_atom_site_site_symmetry_order
_atom_site_calc_flag
_atom_site_refinement_flags_posn
_atom_site_refinement_flags_adp
_atom_site_refinement_flags_occupancy
_atom_site_disorder_assembly
_atom_site_disorder_group
S2 S 0.7130(3) 0.55445(19) 0.44399(18) 0.0626(6) Uani 1 1 d . . . . .
Cl1 Cl 0.4129(4) 0.2573(2) 0.65495(19) 0.0775(7) Uani 1 1 d . . . . .
Cl2 Cl 0.5620(3) 0.0453(2) 0.4051(2) 0.0814(8) Uani 1 1 d . . . . .
S1 S 1.1483(3) 0.4941(2) 0.7709(2) 0.0736(7) Uani 1 1 d . . . . .
O4 O 1.2230(10) 0.6802(6) 0.7007(7) 0.086(2) Uani 1 1 d . . . . .
O3 O 1.0937(10) 0.3088(6) 0.8409(5) 0.079(2) Uani 1 1 d . . . . .
O7 O 0.3223(8) 0.2338(6) 0.3794(5) 0.0705(19) Uani 1 1 d . . . . .
C32 C 1.0214(14) 0.8419(8) 0.5028(8) 0.073(3) Uani 1 1 d . . . . .
H32A H 0.9641 0.8572 0.4527 0.088 Uiso 1 1 calc R . . . .
H32B H 1.1125 0.8342 0.4915 0.088 Uiso 1 1 calc R . . . .
O1 O 0.6562(8) 0.1565(6) 0.6046(6) 0.075(2) Uani 1 1 d . . . . .
O2 O 0.8526(11) 0.1603(6) 0.7555(6) 0.089(2) Uani 1 1 d . . . . .
O5 O 1.0410(8) 0.7171(5) 0.5678(6) 0.076(2) Uani 1 1 d . . . . .
C16 C 0.5448(11) 0.2735(7) 0.4909(7) 0.061(2) Uani 1 1 d . . . . .
C34 C 0.9131(13) 0.9615(8) 0.6019(9) 0.073(3) Uani 1 1 d . . . . .
H34A H 0.8717 0.9824 0.5521 0.109 Uiso 1 1 calc GR . . . .
H34B H 0.9349 1.0151 0.6579 0.109 Uiso 1 1 calc GR . . . .
H34C H 0.8463 0.9083 0.6028 0.109 Uiso 1 1 calc GR . . . .
C5 C 0.9009(12) 0.3911(7) 0.6641(7) 0.065(3) Uani 1 1 d . . . . .
C18 C 0.4936(11) 0.3776(8) 0.3968(6) 0.062(2) Uani 1 1 d . . . . .
C7 C 0.9301(12) 0.4738(7) 0.6361(7) 0.063(2) Uani 1 1 d . . . . .
C36 C 0.2969(14) 0.4449(9) 0.2077(8) 0.076(3) Uani 1 1 d . . . . .
H36A H 0.2852 0.3805 0.1640 0.091 Uiso 1 1 calc R . . . .
H36B H 0.2111 0.4465 0.2273 0.091 Uiso 1 1 calc R . . . .
C6 C 0.7742(12) 0.3197(7) 0.6168(7) 0.064(2) Uani 1 1 d . . . . .
C39 C 0.2893(12) 0.1767(9) 0.2822(7) 0.071(3) Uani 1 1 d . . . . .
H39A H 0.3046 0.1109 0.2747 0.086 Uiso 1 1 calc R . . . .
H39B H 0.3513 0.2074 0.2550 0.086 Uiso 1 1 calc R . . . .
C33 C 1.0484(12) 0.9285(7) 0.5906(8) 0.067(3) Uani 1 1 d . . . . .
H33A H 1.0914 0.9095 0.6420 0.081 Uiso 1 1 calc R . . . .
H33B H 1.1157 0.9827 0.5903 0.081 Uiso 1 1 calc R . . . .
C15 C 0.6780(12) 0.3327(7) 0.5438(8) 0.067(3) Uani 1 1 d . . . . .
C31 C 0.9463(12) 0.7459(8) 0.5041(8) 0.065(3) Uani 1 1 d . . . . .
H31A H 0.8594 0.7537 0.5213 0.078 Uiso 1 1 calc R . . . .
H31B H 0.9207 0.6965 0.4444 0.078 Uiso 1 1 calc R . . . .
C11 C 0.8613(11) 0.5673(7) 0.5365(7) 0.061(2) Uani 1 1 d . . . . .
C3 C 0.9923(13) 0.3103(8) 0.7704(8) 0.072(3) Uani 1 1 d . . . . .
C13 C 0.7095(11) 0.4164(7) 0.5167(6) 0.059(2) Uani 1 1 d . . . . .
C4 C 1.0071(13) 0.3898(8) 0.7354(7) 0.067(3) Uani 1 1 d . . . . .
C37 C 0.3122(16) 0.5205(10) 0.1619(9) 0.088(4) Uani 1 1 d . . . . .
H37A H 0.3974 0.5188 0.1418 0.106 Uiso 1 1 calc R . . . .
H37B H 0.3240 0.5851 0.2055 0.106 Uiso 1 1 calc R . . . .
C40 C 0.1376(14) 0.1732(11) 0.2376(8) 0.081(3) Uani 1 1 d . . . . .
H40A H 0.1277 0.2377 0.2356 0.098 Uiso 1 1 calc R . . . .
H40B H 0.0790 0.1561 0.2735 0.098 Uiso 1 1 calc R . . . .
C1 C 0.7621(12) 0.2392(7) 0.6509(8) 0.067(3) Uani 1 1 d . . . . .
C19 C 0.7352(18) 0.1488(14) 0.7924(11) 0.108(5) Uani 1 1 d . . . . .
H19A H 0.6495 0.1539 0.7509 0.130 Uiso 1 1 calc R . . . .
H19B H 0.7195 0.0836 0.7963 0.130 Uiso 1 1 calc R . . . .
C2 C 0.8647(14) 0.2396(8) 0.7241(8) 0.073(3) Uani 1 1 d . . . . .
C8 C 1.0569(11) 0.5389(7) 0.6857(7) 0.061(2) Uani 1 1 d . . . . .
C23 C 1.1795(18) 0.2367(12) 0.8176(12) 0.108(5) Uani 1 1 d . . . . .
H23A H 1.2210 0.2459 0.7710 0.129 Uiso 1 1 calc R . . . .
H23B H 1.1215 0.1710 0.7954 0.129 Uiso 1 1 calc R . . . .
C9 C 1.0896(12) 0.6202(8) 0.6591(8) 0.067(3) Uani 1 1 d . . . . .
C10 C 0.9938(11) 0.6348(7) 0.5866(8) 0.063(2) Uani 1 1 d . . . . .
C41 C 0.0833(15) 0.0994(13) 0.1413(9) 0.097(4) Uani 1 1 d . . . . .
H41A H 0.0853 0.0343 0.1442 0.116 Uiso 1 1 calc R . . . .
H41B H -0.0156 0.1011 0.1153 0.116 Uiso 1 1 calc R . . . .
C35 C 0.4243(13) 0.4612(9) 0.2890(8) 0.073(3) Uani 1 1 d . . . . .
H35A H 0.5100 0.4549 0.2699 0.088 Uiso 1 1 calc R . . . .
H35B H 0.4399 0.5264 0.3325 0.088 Uiso 1 1 calc R . . . .
C42 C 0.1694(18) 0.1174(15) 0.0786(11) 0.118(5) Uani 1 1 d . U . . .
H42A H 0.1244 0.0722 0.0182 0.177 Uiso 1 1 calc GR . . . .
H42B H 0.2648 0.1083 0.0999 0.177 Uiso 1 1 calc GR . . . .
H42C H 0.1733 0.1832 0.0783 0.177 Uiso 1 1 calc GR . . . .
C38 C 0.181(2) 0.5028(12) 0.0796(10) 0.110(5) Uani 1 1 d . . . . .
H38A H 0.1672 0.4382 0.0371 0.165 Uiso 1 1 calc GR . . . .
H38B H 0.1969 0.5503 0.0509 0.165 Uiso 1 1 calc GR . . . .
H38C H 0.0973 0.5088 0.0998 0.165 Uiso 1 1 calc GR . . . .
C25 C 1.398(2) 0.3381(17) 0.9319(15) 0.133(7) Uani 1 1 d . . . . .
H25A H 1.3534 0.3941 0.9404 0.159 Uiso 1 1 calc R . . . .
H25B H 1.4465 0.3367 0.8857 0.159 Uiso 1 1 calc R . . . .
C20 C 0.754(2) 0.2143(15) 0.8747(14) 0.121(6) Uani 1 1 d . . . . .
H20A H 0.6638 0.2100 0.8887 0.146 Uiso 1 1 calc R . . . .
H20B H 0.7814 0.2794 0.8724 0.146 Uiso 1 1 calc R . . . .
C21 C 0.874(3) 0.2012(18) 0.9561(15) 0.141(7) Uani 1 1 d . U . . .
H21A H 0.8445 0.1387 0.9630 0.169 Uiso 1 1 calc R . . . .
H21B H 0.9643 0.2021 0.9419 0.169 Uiso 1 1 calc R . . . .
C12 C 0.8373(11) 0.4865(7) 0.5656(7) 0.063(3) Uani 1 1 d . . . . .
C17 C 0.4569(11) 0.2932(7) 0.4224(7) 0.063(3) Uani 1 1 d . . . . .
C14 C 0.6266(11) 0.4397(7) 0.4488(7) 0.063(3) Uani 1 1 d . . . . .
C24 C 1.295(2) 0.2528(15) 0.9034(16) 0.140(8) Uani 1 1 d . . . . .
H24A H 1.2504 0.2541 0.9513 0.168 Uiso 1 1 calc R . . . .
H24B H 1.3413 0.1975 0.8946 0.168 Uiso 1 1 calc R . . . .
O6 O 0.3939(8) 0.3887(6) 0.3298(5) 0.0725(19) Uani 1 1 d . . . . .
C26 C 1.508(3) 0.348(2) 1.0209(18) 0.168(9) Uani 1 1 d . U . . .
H26A H 1.5887 0.3227 1.0081 0.252 Uiso 1 1 calc GR . . . .
H26B H 1.4648 0.3126 1.0526 0.252 Uiso 1 1 calc GR . . . .
H26C H 1.5393 0.4162 1.0579 0.252 Uiso 1 1 calc GR . . . .
C22 C 0.891(2) 0.2761(17) 1.0358(13) 0.138(7) Uani 1 1 d . . . . .
H22A H 0.9058 0.3377 1.0261 0.207 Uiso 1 1 calc GR . . . .
H22B H 0.9715 0.2742 1.0819 0.207 Uiso 1 1 calc GR . . . .
H22C H 0.8059 0.2685 1.0549 0.207 Uiso 1 1 calc GR . . . .
C27 C 1.224(2) 0.7675(15) 0.7629(14) 0.130(4) Uani 1 1 d . U . . .
H27A H 1.1742 0.7562 0.8053 0.155 Uiso 0.45(2) 1 calc R . P A 1
H27B H 1.1759 0.8076 0.7324 0.155 Uiso 0.45(2) 1 calc R . P A 1
H27C H 1.2067 0.7571 0.8165 0.155 Uiso 0.55(2) 1 calc R . P A 2
H27D H 1.1494 0.7972 0.7373 0.155 Uiso 0.55(2) 1 calc R . P A 2
C28 C 1.381(6) 0.820(3) 0.814(3) 0.128(5) Uani 0.45(2) 1 d D U P A 1
H28A H 1.4274 0.7760 0.8403 0.154 Uiso 0.45(2) 1 calc R . P A 1
H28B H 1.4275 0.8297 0.7697 0.154 Uiso 0.45(2) 1 calc R . P A 1
C29 C 1.406(5) 0.914(3) 0.886(3) 0.131(5) Uani 0.45(2) 1 d D U P A 1
H29A H 1.5085 0.9396 0.9108 0.158 Uiso 0.45(2) 1 calc R . P A 1
H29B H 1.3702 0.9033 0.9340 0.158 Uiso 0.45(2) 1 calc R . P A 1
C30 C 1.336(5) 0.990(3) 0.854(3) 0.135(6) Uani 0.45(2) 1 d D U P A 1
H30A H 1.3662 0.9974 0.8038 0.203 Uiso 0.45(2) 1 calc GR . P A 1
H30B H 1.3632 1.0510 0.9029 0.203 Uiso 0.45(2) 1 calc GR . P A 1
H30C H 1.2335 0.9678 0.8353 0.203 Uiso 0.45(2) 1 calc GR . P A 1
C28A C 1.368(5) 0.833(2) 0.788(3) 0.129(5) Uani 0.55(2) 1 d D U P A 2
H28C H 1.3916 0.8378 0.7338 0.155 Uiso 0.55(2) 1 calc R . P A 2
H28D H 1.4419 0.8097 0.8220 0.155 Uiso 0.55(2) 1 calc R . P A 2
C29A C 1.347(3) 0.931(2) 0.845(3) 0.132(5) Uani 0.55(2) 1 d D U P A 2
H29C H 1.3294 0.9252 0.9001 0.158 Uiso 0.55(2) 1 calc R . P A 2
H29D H 1.2654 0.9488 0.8116 0.158 Uiso 0.55(2) 1 calc R . P A 2
C30A C 1.482(4) 1.010(2) 0.869(3) 0.136(6) Uani 0.55(2) 1 d D U P A 2
H30D H 1.4619 1.0531 0.8354 0.205 Uiso 0.55(2) 1 calc GR . P A 2
H30E H 1.5580 0.9798 0.8548 0.205 Uiso 0.55(2) 1 calc GR . P A 2
H30F H 1.5091 1.0465 0.9331 0.205 Uiso 0.55(2) 1 calc GR . P A 2
Te1 Te 0.47528(7) 0.15078(4) 0.52598(5) 0.0653(3) Uani 1 1 d . . . . .

loop_
_atom_site_aniso_label
_atom_site_aniso_U_11
_atom_site_aniso_U_22
_atom_site_aniso_U_33
_atom_site_aniso_U_23
_atom_site_aniso_U_13
_atom_site_aniso_U_12
S2 0.0615(14) 0.0567(13) 0.0710(14) 0.0179(11) 0.0279(11) 0.0091(11)
Cl1 0.097(2) 0.0690(16) 0.0702(15) 0.0202(13) 0.0324(14) 0.0220(14)
Cl2 0.0792(17) 0.0533(14) 0.108(2) 0.0107(14) 0.0452(16) 0.0062(12)
S1 0.0785(17) 0.0664(16) 0.0775(17) 0.0259(13) 0.0257(14) 0.0118(13)
O4 0.086(6) 0.059(5) 0.115(7) 0.020(4) 0.049(5) 0.003(4)
O3 0.090(6) 0.081(5) 0.065(4) 0.029(4) 0.015(4) 0.024(4)
O7 0.064(4) 0.071(5) 0.063(4) 0.006(3) 0.022(3) -0.002(3)
C32 0.088(8) 0.063(6) 0.086(7) 0.033(6) 0.047(6) 0.015(6)
O1 0.061(4) 0.062(4) 0.087(5) 0.022(4) 0.002(4) 0.001(3)
O2 0.113(7) 0.072(5) 0.084(5) 0.038(4) 0.020(5) 0.015(5)
O5 0.069(4) 0.058(4) 0.109(6) 0.039(4) 0.035(4) 0.006(3)
C16 0.066(6) 0.056(6) 0.056(5) 0.011(4) 0.022(5) 0.004(4)
C34 0.079(7) 0.051(6) 0.090(8) 0.022(5) 0.032(6) 0.006(5)
C5 0.081(7) 0.042(5) 0.068(6) 0.004(4) 0.039(5) -0.001(4)
C18 0.064(6) 0.069(6) 0.049(5) 0.012(4) 0.019(4) 0.020(5)
C7 0.073(6) 0.053(5) 0.064(6) 0.014(5) 0.030(5) 0.014(5)
C36 0.084(8) 0.072(7) 0.071(7) 0.017(6) 0.030(6) 0.020(6)
C6 0.080(7) 0.052(5) 0.057(5) 0.011(4) 0.027(5) 0.011(5)
C39 0.068(6) 0.080(7) 0.054(5) 0.011(5) 0.015(5) 0.007(5)
C33 0.068(6) 0.051(5) 0.085(7) 0.024(5) 0.028(5) 0.005(5)
C15 0.078(7) 0.041(5) 0.078(7) 0.004(4) 0.044(6) -0.003(4)
C31 0.069(6) 0.056(6) 0.075(6) 0.020(5) 0.035(5) 0.006(5)
C11 0.060(5) 0.046(5) 0.076(6) 0.010(4) 0.032(5) 0.010(4)
C3 0.079(7) 0.060(6) 0.065(6) 0.000(5) 0.030(6) 0.006(5)
C13 0.070(6) 0.053(5) 0.048(5) 0.009(4) 0.021(4) 0.004(4)
C4 0.080(7) 0.062(6) 0.060(6) 0.022(5) 0.025(5) 0.013(5)
C37 0.093(9) 0.072(8) 0.082(8) 0.008(6) 0.019(7) 0.015(7)
C40 0.077(7) 0.097(9) 0.067(7) 0.020(6) 0.022(6) 0.019(7)
C1 0.077(7) 0.043(5) 0.075(7) 0.006(4) 0.033(6) 0.000(5)
C19 0.102(11) 0.128(13) 0.088(10) 0.058(10) 0.014(8) -0.021(9)
C2 0.094(8) 0.062(6) 0.064(6) 0.020(5) 0.028(6) 0.018(6)
C8 0.063(6) 0.049(5) 0.071(6) 0.020(5) 0.024(5) 0.006(4)
C23 0.101(11) 0.085(10) 0.123(12) 0.015(9) 0.027(9) 0.027(8)
C9 0.067(6) 0.054(6) 0.081(7) 0.022(5) 0.027(5) 0.007(5)
C10 0.066(6) 0.044(5) 0.080(7) 0.017(5) 0.034(5) 0.001(4)
C41 0.069(7) 0.112(11) 0.082(8) 0.011(8) 0.004(6) 0.006(7)
C35 0.074(7) 0.068(7) 0.067(6) 0.010(5) 0.019(5) 0.014(5)
C42 0.091(9) 0.143(13) 0.089(9) 0.003(8) 0.018(7) 0.019(9)
C38 0.145(15) 0.087(10) 0.079(9) 0.016(7) 0.011(9) 0.028(10)
C25 0.110(13) 0.142(18) 0.139(16) 0.034(14) 0.042(12) 0.023(13)
C20 0.117(13) 0.125(15) 0.138(16) 0.049(13) 0.053(12) 0.036(11)
C21 0.138(8) 0.145(8) 0.138(8) 0.047(5) 0.038(5) 0.035(5)
C12 0.065(6) 0.048(5) 0.074(6) 0.007(5) 0.037(5) 0.002(4)
C17 0.062(6) 0.043(5) 0.074(6) 0.002(4) 0.033(5) -0.001(4)
C14 0.061(6) 0.051(5) 0.066(6) -0.002(4) 0.034(5) -0.001(4)
C24 0.106(13) 0.109(14) 0.170(19) 0.026(13) -0.002(13) 0.034(11)
O6 0.068(4) 0.073(5) 0.078(5) 0.025(4) 0.030(4) 0.005(4)
C26 0.155(12) 0.171(12) 0.167(12) 0.036(9) 0.045(9) 0.044(9)
C22 0.165(19) 0.158(19) 0.109(13) 0.068(14) 0.038(13) 0.046(16)
C27 0.119(6) 0.132(7) 0.133(7) 0.037(6) 0.039(6) 0.026(6)
C28 0.120(7) 0.130(7) 0.131(7) 0.039(5) 0.040(5) 0.022(5)
C29 0.123(7) 0.132(7) 0.134(7) 0.039(5) 0.038(5) 0.024(5)
C30 0.125(9) 0.132(8) 0.140(9) 0.038(7) 0.036(8) 0.023(7)
C28A 0.119(6) 0.132(7) 0.133(7) 0.038(5) 0.040(5) 0.022(5)
C29A 0.124(6) 0.132(7) 0.135(7) 0.040(5) 0.037(5) 0.025(5)
C30A 0.126(8) 0.134(8) 0.142(9) 0.039(7) 0.041(7) 0.022(7)
Te1 0.0539(4) 0.0484(4) 0.0853(5) 0.0113(3) 0.0231(3) 0.0037(3)

loop_
_atom_type_symbol
_atom_type_description
_atom_type_scat_dispersion_real
_atom_type_scat_dispersion_imag
_atom_type_scat_source
C C 0.0181 0.0091 'International Tables Vol C Tables 4.2.6.8 and 6.1.1.4'
H H 0.0000 0.0000 'International Tables Vol C Tables 4.2.6.8 and 6.1.1.4'
Cl Cl 0.3639 0.7018 'International Tables Vol C Tables 4.2.6.8 and 6.1.1.4'
O O 0.0492 0.0322 'International Tables Vol C Tables 4.2.6.8 and 6.1.1.4'
S S 0.3331 0.5567 'International Tables Vol C Tables 4.2.6.8 and 6.1.1.4'
Te Te -0.1759 6.3531 'International Tables Vol C Tables 4.2.6.8 and 6.1.1.4'

loop_
_geom_angle_atom_site_label_1
_geom_angle_atom_site_label_2
_geom_angle_atom_site_label_3
_geom_angle
_geom_angle_site_symmetry_1
_geom_angle_site_symmetry_3
_geom_angle_publ_flag
C11 S2 C14 91.8(5) . . ?
C4 S1 C8 92.0(5) . . ?
C27 O4 C9 114.0(11) . . ?
C3 O3 C23 114.0(10) . . ?
C17 O7 C39 117.6(8) . . ?
H32A C32 H32B 107.6 . . ?
C33 C32 H32A 108.7 . . ?
C33 C32 H32B 108.7 . . ?
C31 C32 H32A 108.7 . . ?
C31 C32 H32B 108.7 . . ?
C31 C32 C33 114.2(9) . . ?
C1 O1 Te1 125.6(7) . . ?
C2 O2 C19 115.1(11) . . ?
C10 O5 C31 119.3(8) . . ?
C15 C16 Te1 116.7(8) . . ?
C17 C16 C15 123.6(10) . . ?
C17 C16 Te1 119.6(7) . . ?
H34A C34 H34B 109.5 . . ?
H34A C34 H34C 109.5 . . ?
H34B C34 H34C 109.5 . . ?
C33 C34 H34A 109.5 . . ?
C33 C34 H34B 109.5 . . ?
C33 C34 H34C 109.5 . . ?
C6 C5 C7 119.9(11) . . ?
C4 C5 C7 113.6(10) . . ?
C4 C5 C6 126.5(10) . . ?
C14 C18 C17 115.3(10) . . ?
O6 C18 C17 116.1(10) . . ?
O6 C18 C14 128.6(11) . . ?
C8 C7 C5 115.6(10) . . ?
C12 C7 C5 121.7(10) . . ?
C12 C7 C8 122.7(10) . . ?
H36A C36 H36B 107.8 . . ?
C37 C36 H36A 109.0 . . ?
C37 C36 H36B 109.0 . . ?
C37 C36 C35 113.1(11) . . ?
C35 C36 H36A 109.0 . . ?
C35 C36 H36B 109.0 . . ?
C5 C6 C1 113.5(10) . . ?
C15 C6 C5 118.4(10) . . ?
C15 C6 C1 128.1(10) . . ?
O7 C39 H39A 110.1 . . ?
O7 C39 H39B 110.1 . . ?
O7 C39 C40 108.1(9) . . ?
H39A C39 H39B 108.4 . . ?
C40 C39 H39A 110.1 . . ?
C40 C39 H39B 110.1 . . ?
C32 C33 H33A 109.1 . . ?
C32 C33 H33B 109.1 . . ?
C34 C33 C32 112.4(10) . . ?
C34 C33 H33A 109.1 . . ?
C34 C33 H33B 109.1 . . ?
H33A C33 H33B 107.9 . . ?
C16 C15 C6 127.7(10) . . ?
C16 C15 C13 111.5(11) . . ?
C6 C15 C13 120.8(10) . . ?
C32 C31 H31A 110.1 . . ?
C32 C31 H31B 110.1 . . ?
O5 C31 C32 107.9(9) . . ?
O5 C31 H31A 110.1 . . ?
O5 C31 H31B 110.1 . . ?
H31A C31 H31B 108.4 . . ?
C10 C11 S2 137.5(8) . . ?
C12 C11 S2 108.1(8) . . ?
C12 C11 C10 114.4(10) . . ?
O3 C3 C4 120.4(10) . . ?
O3 C3 C2 125.7(11) . . ?
C2 C3 C4 113.9(11) . . ?
C12 C13 C15 119.2(10) . . ?
C14 C13 C15 127.5(10) . . ?
C14 C13 C12 113.2(10) . . ?
C5 C4 S1 110.3(8) . . ?
C5 C4 C3 119.6(11) . . ?
C3 C4 S1 130.0(9) . . ?
C36 C37 H37A 109.2 . . ?
C36 C37 H37B 109.2 . . ?
C36 C37 C38 112.1(12) . . ?
H37A C37 H37B 107.9 . . ?
C38 C37 H37A 109.2 . . ?
C38 C37 H37B 109.2 . . ?
C39 C40 H40A 109.1 . . ?
C39 C40 H40B 109.1 . . ?
C39 C40 C41 112.5(11) . . ?
H40A C40 H40B 107.8 . . ?
C41 C40 H40A 109.1 . . ?
C41 C40 H40B 109.1 . . ?
O1 C1 C6 120.9(11) . . ?
C2 C1 O1 118.6(10) . . ?
C2 C1 C6 120.1(10) . . ?
O2 C19 H19A 108.7 . . ?
O2 C19 H19B 108.7 . . ?
H19A C19 H19B 107.6 . . ?
C20 C19 O2 114.3(14) . . ?
C20 C19 H19A 108.7 . . ?
C20 C19 H19B 108.7 . . ?
O2 C2 C3 114.1(11) . . ?
C1 C2 O2 119.5(11) . . ?
C1 C2 C3 126.3(11) . . ?
C7 C8 S1 108.5(8) . . ?
C7 C8 C9 116.9(10) . . ?
C9 C8 S1 134.5(9) . . ?
O3 C23 H23A 110.6 . . ?
O3 C23 H23B 110.6 . . ?
O3 C23 C24 105.9(13) . . ?
H23A C23 H23B 108.7 . . ?
C24 C23 H23A 110.6 . . ?
C24 C23 H23B 110.6 . . ?
O4 C9 C8 118.0(10) . . ?
O4 C9 C10 120.8(9) . . ?
C10 C9 C8 121.0(10) . . ?
O5 C10 C11 124.0(10) . . ?
O5 C10 C9 114.4(9) . . ?
C9 C10 C11 121.5(9) . . ?
C40 C41 H41A 108.7 . . ?
C40 C41 H41B 108.7 . . ?
H41A C41 H41B 107.6 . . ?
C42 C41 C40 114.0(13) . . ?
C42 C41 H41A 108.7 . . ?
C42 C41 H41B 108.7 . . ?
C36 C35 H35A 110.1 . . ?
C36 C35 H35B 110.1 . . ?
H35A C35 H35B 108.4 . . ?
O6 C35 C36 108.0(10) . . ?
O6 C35 H35A 110.1 . . ?
O6 C35 H35B 110.1 . . ?
C41 C42 H42A 109.5 . . ?
C41 C42 H42B 109.5 . . ?
C41 C42 H42C 109.5 . . ?
H42A C42 H42B 109.5 . . ?
H42A C42 H42C 109.5 . . ?
H42B C42 H42C 109.5 . . ?
C37 C38 H38A 109.5 . . ?
C37 C38 H38B 109.5 . . ?
C37 C38 H38C 109.5 . . ?
H38A C38 H38B 109.5 . . ?
H38A C38 H38C 109.5 . . ?
H38B C38 H38C 109.5 . . ?
H25A C25 H25B 108.1 . . ?
C24 C25 H25A 109.6 . . ?
C24 C25 H25B 109.6 . . ?
C24 C25 C26 110(2) . . ?
C26 C25 H25A 109.6 . . ?
C26 C25 H25B 109.6 . . ?
C19 C20 H20A 108.5 . . ?
C19 C20 H20B 108.5 . . ?
C19 C20 C21 114.9(17) . . ?
H20A C20 H20B 107.5 . . ?
C21 C20 H20A 108.5 . . ?
C21 C20 H20B 108.5 . . ?
C20 C21 H21A 109.8 . . ?
C20 C21 H21B 109.8 . . ?
H21A C21 H21B 108.2 . . ?
C22 C21 C20 109.5(18) . . ?
C22 C21 H21A 109.8 . . ?
C22 C21 H21B 109.8 . . ?
C7 C12 C11 123.5(10) . . ?
C7 C12 C13 119.9(10) . . ?
C13 C12 C11 116.6(11) . . ?
O7 C17 C18 118.2(10) . . ?
C16 C17 O7 118.6(9) . . ?
C16 C17 C18 123.0(9) . . ?
C18 C14 S2 130.6(9) . . ?
C13 C14 S2 110.4(7) . . ?
C13 C14 C18 119.0(10) . . ?
C23 C24 H24A 108.6 . . ?
C23 C24 H24B 108.6 . . ?
C25 C24 C23 115(2) . . ?
C25 C24 H24A 108.6 . . ?
C25 C24 H24B 108.6 . . ?
H24A C24 H24B 107.5 . . ?
C18 O6 C35 121.5(9) . . ?
C25 C26 H26A 109.5 . . ?
C25 C26 H26B 109.5 . . ?
C25 C26 H26C 109.5 . . ?
H26A C26 H26B 109.5 . . ?
H26A C26 H26C 109.5 . . ?
H26B C26 H26C 109.5 . . ?
C21 C22 H22A 109.5 . . ?
C21 C22 H22B 109.5 . . ?
C21 C22 H22C 109.5 . . ?
H22A C22 H22B 109.5 . . ?
H22A C22 H22C 109.5 . . ?
H22B C22 H22C 109.5 . . ?
O4 C27 H27A 110.1 . . ?
O4 C27 H27B 110.1 . . ?
O4 C27 H27C 110.1 . . ?
O4 C27 H27D 110.1 . . ?
O4 C27 C28 108(2) . . ?
O4 C27 C28A 108.1(18) . . ?
H27A C27 H27B 108.4 . . ?
H27C C27 H27D 108.4 . . ?
C28 C27 H27A 110.1 . . ?
C28 C27 H27B 110.1 . . ?
C28A C27 H27C 110.1 . . ?
C28A C27 H27D 110.1 . . ?
C27 C28 H28A 108.0 . . ?
C27 C28 H28B 108.0 . . ?
H28A C28 H28B 107.2 . . ?
C29 C28 C27 117(3) . . ?
C29 C28 H28A 108.0 . . ?
C29 C28 H28B 108.0 . . ?
C28 C29 H29A 108.8 . . ?
C28 C29 H29B 108.8 . . ?
C28 C29 C30 114(3) . . ?
H29A C29 H29B 107.7 . . ?
C30 C29 H29A 108.8 . . ?
C30 C29 H29B 108.8 . . ?
C29 C30 H30A 109.5 . . ?
C29 C30 H30B 109.5 . . ?
C29 C30 H30C 109.5 . . ?
H30A C30 H30B 109.5 . . ?
H30A C30 H30C 109.5 . . ?
H30B C30 H30C 109.5 . . ?
C27 C28A H28C 111.2 . . ?
C27 C28A H28D 111.2 . . ?
C27 C28A C29A 103(3) . . ?
H28C C28A H28D 109.1 . . ?
C29A C28A H28C 111.2 . . ?
C29A C28A H28D 111.2 . . ?
C28A C29A H29C 109.7 . . ?
C28A C29A H29D 109.7 . . ?
C28A C29A C30A 109.9(10) . . ?
H29C C29A H29D 108.2 . . ?
C30A C29A H29C 109.7 . . ?
C30A C29A H29D 109.7 . . ?
C29A C30A H30D 109.5 . . ?
C29A C30A H30E 109.5 . . ?
C29A C30A H30F 109.5 . . ?
H30D C30A H30E 109.5 . . ?
H30D C30A H30F 109.5 . . ?
H30E C30A H30F 109.5 . . ?
Cl1 Te1 Cl2 174.52(11) . . ?
O1 Te1 Cl1 90.1(3) . . ?
O1 Te1 Cl2 84.5(3) . . ?
O1 Te1 C16 95.5(4) . . ?
C16 Te1 Cl1 90.6(3) . . ?
C16 Te1 Cl2 89.3(3) . . ?

loop_
_geom_bond_atom_site_label_1
_geom_bond_atom_site_label_2
_geom_bond_distance
_geom_bond_site_symmetry_2
_geom_bond_publ_flag
S2 C11 1.765(12) . ?
S2 C14 1.817(10) . ?
Cl1 Te1 2.463(3) . ?
Cl2 Te1 2.502(3) . ?
S1 C4 1.777(12) . ?
S1 C8 1.794(11) . ?
O4 C9 1.373(14) . ?
O4 C27 1.37(2) . ?
O3 C3 1.329(15) . ?
O3 C23 1.453(16) . ?
O7 C39 1.475(12) . ?
O7 C17 1.381(12) . ?
C32 H32A 0.9700 . ?
C32 H32B 0.9700 . ?
C32 C33 1.535(16) . ?
C32 C31 1.512(14) . ?
O1 C1 1.372(12) . ?
O1 Te1 1.899(7) . ?
O2 C19 1.434(18) . ?
O2 C2 1.400(14) . ?
O5 C31 1.413(14) . ?
O5 C10 1.379(12) . ?
C16 C15 1.393(15) . ?
C16 C17 1.358(16) . ?
C16 Te1 2.120(10) . ?
C34 H34A 0.9600 . ?
C34 H34B 0.9600 . ?
C34 H34C 0.9600 . ?
C34 C33 1.506(16) . ?
C5 C7 1.431(15) . ?
C5 C6 1.406(15) . ?
C5 C4 1.364(16) . ?
C18 C17 1.445(15) . ?
C18 C14 1.403(15) . ?
C18 O6 1.339(13) . ?
C7 C8 1.370(15) . ?
C7 C12 1.354(16) . ?
C36 H36A 0.9700 . ?
C36 H36B 0.9700 . ?
C36 C37 1.512(18) . ?
C36 C35 1.518(17) . ?
C6 C15 1.402(17) . ?
C6 C1 1.444(15) . ?
C39 H39A 0.9700 . ?
C39 H39B 0.9700 . ?
C39 C40 1.481(17) . ?
C33 H33A 0.9700 . ?
C33 H33B 0.9700 . ?
C15 C13 1.439(14) . ?
C31 H31A 0.9700 . ?
C31 H31B 0.9700 . ?
C11 C10 1.425(14) . ?
C11 C12 1.410(15) . ?
C3 C4 1.442(16) . ?
C3 C2 1.405(17) . ?
C13 C12 1.406(14) . ?
C13 C14 1.359(16) . ?
C37 H37A 0.9700 . ?
C37 H37B 0.9700 . ?
C37 C38 1.55(2) . ?
C40 H40A 0.9700 . ?
C40 H40B 0.9700 . ?
C40 C41 1.526(18) . ?
C1 C2 1.355(17) . ?
C19 H19A 0.9700 . ?
C19 H19B 0.9700 . ?
C19 C20 1.34(2) . ?
C8 C9 1.406(14) . ?
C23 H23A 0.9700 . ?
C23 H23B 0.9700 . ?
C23 C24 1.50(2) . ?
C9 C10 1.405(16) . ?
C41 H41A 0.9700 . ?
C41 H41B 0.9700 . ?
C41 C42 1.52(2) . ?
C35 H35A 0.9700 . ?
C35 H35B 0.9700 . ?
C35 O6 1.440(14) . ?
C42 H42A 0.9600 . ?
C42 H42B 0.9600 . ?
C42 H42C 0.9600 . ?
C38 H38A 0.9600 . ?
C38 H38B 0.9600 . ?
C38 H38C 0.9600 . ?
C25 H25A 0.9700 . ?
C25 H25B 0.9700 . ?
C25 C24 1.39(3) . ?
C25 C26 1.53(3) . ?
C20 H20A 0.9700 . ?
C20 H20B 0.9700 . ?
C20 C21 1.62(3) . ?
C21 H21A 0.9700 . ?
C21 H21B 0.9700 . ?
C21 C22 1.38(3) . ?
C24 H24A 0.9700 . ?
C24 H24B 0.9700 . ?
C26 H26A 0.9600 . ?
C26 H26B 0.9600 . ?
C26 H26C 0.9600 . ?
C22 H22A 0.9600 . ?
C22 H22B 0.9600 . ?
C22 H22C 0.9600 . ?
C27 H27A 0.9700 . ?
C27 H27B 0.9700 . ?
C27 H27C 0.9700 . ?
C27 H27D 0.9700 . ?
C27 C28 1.54(6) . ?
C27 C28A 1.50(4) . ?
C28 H28A 0.9700 . ?
C28 H28B 0.9700 . ?
C28 C29 1.46(5) . ?
C29 H29A 0.9700 . ?
C29 H29B 0.9700 . ?
C29 C30 1.528(10) . ?
C30 H30A 0.9600 . ?
C30 H30B 0.9600 . ?
C30 H30C 0.9600 . ?
C28A H28C 0.9700 . ?
C28A H28D 0.9700 . ?
C28A C29A 1.524(10) . ?
C29A H29C 0.9700 . ?
C29A H29D 0.9700 . ?
C29A C30A 1.528(10) . ?
C30A H30D 0.9600 . ?
C30A H30E 0.9600 . ?
C30A H30F 0.9600 . ?

loop_
_geom_torsion_atom_site_label_1
_geom_torsion_atom_site_label_2
_geom_torsion_atom_site_label_3
_geom_torsion_atom_site_label_4
_geom_torsion
_geom_torsion_site_symmetry_1
_geom_torsion_site_symmetry_2
_geom_torsion_site_symmetry_3
_geom_torsion_site_symmetry_4
_geom_torsion_publ_flag
S2 C11 C10 O5 -1.4(17) . . . . ?
S2 C11 C10 C9 -179.8(9) . . . . ?
S2 C11 C12 C7 -179.4(8) . . . . ?
S2 C11 C12 C13 1.1(11) . . . . ?
S1 C8 C9 O4 4.5(17) . . . . ?
S1 C8 C9 C10 178.8(9) . . . . ?
O4 C9 C10 O5 -5.3(15) . . . . ?
O4 C9 C10 C11 173.3(9) . . . . ?
O4 C27 C28 C29 -178(3) . . . . ?
O4 C27 C28A C29A 172(3) . . . . ?
O3 C3 C4 S1 1.0(16) . . . . ?
O3 C3 C4 C5 -178.7(10) . . . . ?
O3 C3 C2 O2 -3.0(16) . . . . ?
O3 C3 C2 C1 -178.5(11) . . . . ?
O3 C23 C24 C25 -71(2) . . . . ?
O7 C39 C40 C41 -168.5(11) . . . . ?
O1 C1 C2 O2 -6.2(16) . . . . ?
O1 C1 C2 C3 169.0(10) . . . . ?
O2 C19 C20 C21 -70(2) . . . . ?
C16 C15 C13 C12 177.2(9) . . . . ?
C16 C15 C13 C14 -0.4(15) . . . . ?
C5 C7 C8 S1 1.4(11) . . . . ?
C5 C7 C8 C9 179.1(9) . . . . ?
C5 C7 C12 C11 179.3(9) . . . . ?
C5 C7 C12 C13 -1.1(15) . . . . ?
C5 C6 C15 C16 -177.0(10) . . . . ?
C5 C6 C15 C13 1.2(14) . . . . ?
C5 C6 C1 O1 -170.2(9) . . . . ?
C5 C6 C1 C2 2.5(15) . . . . ?
C7 C5 C6 C15 -1.1(14) . . . . ?
C7 C5 C6 C1 178.0(9) . . . . ?
C7 C5 C4 S1 0.6(11) . . . . ?
C7 C5 C4 C3 -179.7(9) . . . . ?
C7 C8 C9 O4 -172.5(9) . . . . ?
C7 C8 C9 C10 1.9(15) . . . . ?
C36 C35 O6 C18 172.2(9) . . . . ?
C6 C5 C7 C8 -179.3(9) . . . . ?
C6 C5 C7 C12 1.1(15) . . . . ?
C6 C5 C4 S1 178.4(8) . . . . ?
C6 C5 C4 C3 -1.8(17) . . . . ?
C6 C15 C13 C12 -1.2(14) . . . . ?
C6 C15 C13 C14 -178.9(10) . . . . ?
C6 C1 C2 O2 -179.1(10) . . . . ?
C6 C1 C2 C3 -3.8(18) . . . . ?
C39 O7 C17 C16 -116.6(11) . . . . ?
C39 O7 C17 C18 67.8(12) . . . . ?
C39 C40 C41 C42 -57.5(18) . . . . ?
C33 C32 C31 O5 -67.6(12) . . . . ?
C15 C16 C17 O7 -174.7(9) . . . . ?
C15 C16 C17 C18 0.7(16) . . . . ?
C15 C6 C1 O1 8.7(17) . . . . ?
C15 C6 C1 C2 -178.6(10) . . . . ?
C15 C13 C12 C7 1.2(14) . . . . ?
C15 C13 C12 C11 -179.3(9) . . . . ?
C15 C13 C14 S2 178.6(8) . . . . ?
C15 C13 C14 C18 0.1(15) . . . . ?
C31 C32 C33 C34 -72.3(13) . . . . ?
C31 O5 C10 C11 9.6(15) . . . . ?
C31 O5 C10 C9 -171.9(9) . . . . ?
C11 S2 C14 C18 178.1(9) . . . . ?
C11 S2 C14 C13 -0.2(7) . . . . ?
C3 O3 C23 C24 174.8(14) . . . . ?
C4 S1 C8 C7 -0.9(8) . . . . ?
C4 S1 C8 C9 -178.0(11) . . . . ?
C4 C5 C7 C8 -1.3(13) . . . . ?
C4 C5 C7 C12 179.1(9) . . . . ?
C4 C5 C6 C15 -178.8(10) . . . . ?
C4 C5 C6 C1 0.2(15) . . . . ?
C4 C3 C2 O2 177.6(9) . . . . ?
C4 C3 C2 C1 2.1(17) . . . . ?
C37 C36 C35 O6 176.7(10) . . . . ?
C1 O1 Te1 Cl1 -64.2(9) . . . . ?
C1 O1 Te1 Cl2 115.2(9) . . . . ?
C1 O1 Te1 C16 26.4(9) . . . . ?
C1 C6 C15 C16 4.1(18) . . . . ?
C1 C6 C15 C13 -177.7(10) . . . . ?
C19 O2 C2 C3 117.6(12) . . . . ?
C19 O2 C2 C1 -66.6(15) . . . . ?
C19 C20 C21 C22 176.1(19) . . . . ?
C2 O2 C19 C20 -74.2(18) . . . . ?
C2 C3 C4 S1 -179.6(9) . . . . ?
C2 C3 C4 C5 0.7(15) . . . . ?
C8 S1 C4 C5 0.2(8) . . . . ?
C8 S1 C4 C3 -179.6(11) . . . . ?
C8 C7 C12 C11 -0.2(16) . . . . ?
C8 C7 C12 C13 179.3(9) . . . . ?
C8 C9 C10 O5 -179.5(9) . . . . ?
C8 C9 C10 C11 -0.9(16) . . . . ?
C23 O3 C3 C4 -107.1(13) . . . . ?
C23 O3 C3 C2 73.5(15) . . . . ?
C9 O4 C27 C28 172(2) . . . . ?
C9 O4 C27 C28A -168(2) . . . . ?
C10 O5 C31 C32 175.4(9) . . . . ?
C10 C11 C12 C7 1.1(14) . . . . ?
C10 C11 C12 C13 -178.4(8) . . . . ?
C35 C36 C37 C38 -179.7(11) . . . . ?
C12 C7 C8 S1 -179.1(8) . . . . ?
C12 C7 C8 C9 -1.4(15) . . . . ?
C12 C11 C10 O5 177.8(9) . . . . ?
C12 C11 C10 C9 -0.6(14) . . . . ?
C12 C13 C14 S2 0.8(10) . . . . ?
C12 C13 C14 C18 -177.7(8) . . . . ?
C17 O7 C39 C40 -143.5(11) . . . . ?
C17 C16 C15 C6 178.4(10) . . . . ?
C17 C16 C15 C13 0.1(14) . . . . ?
C17 C18 C14 S2 -177.6(7) . . . . ?
C17 C18 C14 C13 0.6(13) . . . . ?
C17 C18 O6 C35 -171.0(9) . . . . ?
C14 S2 C11 C10 178.8(11) . . . . ?
C14 S2 C11 C12 -0.5(7) . . . . ?
C14 C18 C17 O7 174.4(8) . . . . ?
C14 C18 C17 C16 -1.0(14) . . . . ?
C14 C18 O6 C35 12.5(15) . . . . ?
C14 C13 C12 C7 179.2(9) . . . . ?
C14 C13 C12 C11 -1.3(13) . . . . ?
O6 C18 C17 O7 -2.6(13) . . . . ?
O6 C18 C17 C16 -178.0(9) . . . . ?
O6 C18 C14 S2 -1.1(15) . . . . ?
O6 C18 C14 C13 177.2(9) . . . . ?
C26 C25 C24 C23 178.6(18) . . . . ?
C27 O4 C9 C8 -105.1(15) . . . . ?
C27 O4 C9 C10 80.5(16) . . . . ?
C27 C28 C29 C30 -57(6) . . . . ?
C27 C28A C29A C30A -175(3) . . . . ?
Te1 O1 C1 C6 -27.2(14) . . . . ?
Te1 O1 C1 C2 160.0(8) . . . . ?
Te1 C16 C15 C6 1.7(14) . . . . ?
Te1 C16 C15 C13 -176.7(6) . . . . ?
Te1 C16 C17 O7 2.0(12) . . . . ?
Te1 C16 C17 C18 177.3(7) . . . . ?
